data_7103971
loop_
_publ_author_name
'Horn, Caitlin J.'
'Blake, Alexander J.'
'Champness, Neil R.'
'Garau, Alessandra'
'Lippolis, Vito'
'Wilson, Claire'
'Schr\"oder, Martin'

_publ_section_title
;
 Helical templating of polyiodide networks at a binuclear metallo complex
;
_journal_coden_ASTM CHCOFS
_journal_issue 3
_journal_name_full
;
 Chemical Communications (Cambridge, United Kingdom)
;
_journal_page_first 312
_journal_page_last 313
_journal_paper_doi 10.1039/b211743f
_journal_year 2003
_chemical_formula_sum 'C48 H42 I13 N18 Ni2'
_chemical_formula_weight 2638.12
_space_group_IT_number 2
_symmetry_cell_setting triclinic
_symmetry_space_group_name_Hall '-P 1'
_symmetry_space_group_name_H-M 'P -1'
_atom_sites_solution_hydrogens geom
_atom_sites_solution_primary direct
_atom_sites_solution_secondary difmap
_audit_creation_method SHELXL-97
_cell_angle_alpha 79.363(1)
_cell_angle_beta 86.971(1)
_cell_angle_gamma 73.100(1)
_cell_formula_units_Z 2
_cell_length_a 13.429(1)
_cell_length_b 15.266(1)
_cell_length_c 18.172(1)
_cell_measurement_reflns_used 6232
_cell_measurement_temperature 150(2)
_cell_measurement_theta_max 28.73
_cell_measurement_theta_min 2.26
_cell_volume 3503.3(4)
_computing_cell_refinement 'Bruker SAINT version 6.02a (Bruker, 2000)'
_computing_data_collection 'Bruker SMART version 5.625 (Bruker, 2001)'
_computing_data_reduction 'Bruker SAINT; Bruker SHELXTL (Bruker, 2001)'
_computing_molecular_graphics 'Bruker SHELXTL'
_computing_publication_material 'SHELXL-97; PLATON (Spek, 2002)'
_computing_structure_refinement 'SHELXL-97 (Sheldrick, 1997)'
_computing_structure_solution 'SHELXS-97 (Sheldrick, 1990)'
_diffrn_ambient_temperature 150(2)
_diffrn_measured_fraction_theta_full 0.983
_diffrn_measured_fraction_theta_max 0.895
_diffrn_measurement_device_type 'Bruker SMART APEX CCD area detector'
_diffrn_measurement_method omega
_diffrn_radiation_monochromator graphite
_diffrn_radiation_source 'normal-focus sealed tube'
_diffrn_radiation_type MoK\a
_diffrn_radiation_wavelength 0.71073
_diffrn_reflns_av_R_equivalents 0.067
_diffrn_reflns_av_sigmaI/netI 0.045
_diffrn_reflns_limit_h_max 18
_diffrn_reflns_limit_h_min -17
_diffrn_reflns_limit_k_max 20
_diffrn_reflns_limit_k_min -20
_diffrn_reflns_limit_l_max 24
_diffrn_reflns_limit_l_min -24
_diffrn_reflns_number 33302
_diffrn_reflns_theta_full 27.50
_diffrn_reflns_theta_max 29.15
_diffrn_reflns_theta_min 1.99
_diffrn_standards_decay_% 0
_exptl_absorpt_coefficient_mu 6.312
_exptl_absorpt_correction_T_max 0.565
_exptl_absorpt_correction_T_min 0.302
_exptl_absorpt_correction_type numerical
_exptl_absorpt_process_details '(SHELXTL version 6.12; Bruker, 2001)'
_exptl_crystal_colour 'dark red'
_exptl_crystal_density_diffrn 2.501
_exptl_crystal_density_method 'not measured'
_exptl_crystal_description sphenoid
_exptl_crystal_F_000 2402
_exptl_crystal_size_max 0.27
_exptl_crystal_size_mid 0.17
_exptl_crystal_size_min 0.10
_refine_diff_density_max 3.23
_refine_diff_density_min -1.61
_refine_diff_density_rms 0.20
_refine_ls_extinction_method none
_refine_ls_goodness_of_fit_ref 0.976
_refine_ls_hydrogen_treatment mixed
_refine_ls_matrix_type full
_refine_ls_number_parameters 732
_refine_ls_number_reflns 16910
_refine_ls_number_restraints 6
_refine_ls_restrained_S_all 0.977
_refine_ls_R_factor_all 0.0529
_refine_ls_R_factor_gt 0.0407
_refine_ls_shift/su_max 0.001
_refine_ls_shift/su_mean 0.000
_refine_ls_structure_factor_coef Fsqd
_refine_ls_weighting_details 'calc w=1/[\s^2^(Fo^2^)+(0.056P)^2^] where P=(Fo^2^+2Fc^2^)/3'
_refine_ls_weighting_scheme calc
_refine_ls_wR_factor_gt 0.0971
_refine_ls_wR_factor_ref 0.1016
_reflns_number_gt 13360
_reflns_number_total 16910
_reflns_threshold_expression >2sigma(I)
_cod_data_source_file b211743f.txt
_cod_data_source_block NI2LIX
_cod_depositor_comments
;
The following automatic conversions were performed:
'_symmetry_cell_setting' value 'Triclinic' changed to 'triclinic'
according to '/home/saulius/struct/CIF-dictionaries/cif_core.dic'
dictionary named 'cif_core.dic' version 2.4.1 from 2010-06-29.

Automatic conversion script
Id: cif_fix_enum 1527 2010-12-29 10:47:43Z saulius 
;
_cod_original_sg_symbol_H-M P-1
_cod_database_code 7103971

loop_
_symmetry_equiv_pos_as_xyz
'x, y, z'
'-x, -y, -z'

loop_
_atom_site_label
_atom_site_type_symbol
_atom_site_fract_x
_atom_site_fract_y
_atom_site_fract_z
_atom_site_U_iso_or_equiv
_atom_site_adp_type
_atom_site_occupancy
_atom_site_symmetry_multiplicity
_atom_site_calc_flag
_atom_site_refinement_flags
_atom_site_disorder_assembly
_atom_site_disorder_group
I1 I 0.14384(3) 0.63794(3) -0.02691(2) 0.03558(10) Uani 1 1 d . . .
I2 I 0.13854(3) 0.46543(3) 0.08523(2) 0.03006(9) Uani 1 1 d . . .
I3 I 0.12558(3) 0.30855(3) 0.19278(2) 0.03911(11) Uani 1 1 d . . .
I4 I 0.05999(4) 0.11658(3) 0.31549(2) 0.04267(11) Uani 1 1 d . . .
I5 I 0.10438(3) 0.01067(3) 0.19928(2) 0.02948(9) Uani 1 1 d . . .
I6 I 0.15695(3) -0.10596(3) 0.07512(2) 0.03476(10) Uani 1 1 d . . .
I7 I 0.36544(3) 0.12717(3) 0.36679(2) 0.03358(10) Uani 1 1 d . . .
I8 I 0.53876(3) 0.13864(3) 0.45570(2) 0.02883(9) Uani 1 1 d . . .
I9 I 0.69718(3) 0.15421(3) 0.54902(3) 0.04642(12) Uani 1 1 d . . .
I10 I -0.05504(4) 0.66224(3) 0.59445(2) 0.04223(11) Uani 1 1 d . . .
I11 I 0.08331(4) 0.64723(3) 0.47381(3) 0.04230(11) Uani 1 1 d . . .
I12 I 0.22459(3) 0.66686(4) 0.33319(3) 0.04796(12) Uani 1 1 d . . .
I13 I 0.41345(3) 0.54350(3) 0.45385(2) 0.03550(10) Uani 1 1 d . . .
Ni1 Ni 0.75732(5) 0.88872(5) 0.25491(3) 0.01807(14) Uani 1 1 d . . .
Ni2 Ni 0.66757(5) 0.63929(5) 0.19805(4) 0.01960(14) Uani 1 1 d . . .
N1 N 0.7141(3) 1.0364(3) 0.2251(2) 0.0232(9) Uani 1 1 d . . .
N2 N 0.8543(3) 0.9105(3) 0.1690(2) 0.0214(9) Uani 1 1 d . . .
N3 N 0.9286(3) 0.8362(3) 0.1506(2) 0.0264(10) Uani 1 1 d . . .
H3A H 0.9685 0.8410 0.1109 0.032 Uiso 1 1 calc R . .
N4 N 0.8583(3) 0.7501(3) 0.2465(2) 0.0208(9) Uani 1 1 d . . .
N5 N 0.6846(3) 0.6794(3) 0.3040(2) 0.0212(9) Uani 1 1 d . . .
N6 N 0.5059(3) 0.7066(3) 0.3034(3) 0.0264(10) Uani 1 1 d . . .
H6A H 0.4435 0.7271 0.3224 0.032 Uiso 1 1 calc R . .
N7 N 0.5189(3) 0.6883(3) 0.2334(2) 0.0225(9) Uani 1 1 d . . .
N8 N 0.5804(3) 0.6278(3) 0.1102(2) 0.0221(9) Uani 1 1 d . . .
N9 N 0.8553(3) 0.8900(3) 0.3411(2) 0.0220(9) Uani 1 1 d . . .
N10 N 0.6600(3) 0.8975(3) 0.3448(2) 0.0195(9) Uani 1 1 d . . .
N11 N 0.5580(3) 0.9097(3) 0.3320(2) 0.0245(10) Uani 1 1 d . . .
H11A H 0.5113 0.9167 0.3679 0.029 Uiso 1 1 calc R . .
N12 N 0.6112(3) 0.8836(3) 0.2125(2) 0.0192(9) Uani 1 1 d . . .
N13 N 0.7199(3) 0.7447(3) 0.1175(2) 0.0200(9) Uani 1 1 d . . .
N14 N 0.8511(3) 0.6128(3) 0.1027(3) 0.0262(10) Uani 1 1 d . . .
H14A H 0.9086 0.5835 0.0816 0.031 Uiso 1 1 calc R . .
N15 N 0.8067(3) 0.5677(3) 0.1605(2) 0.0226(9) Uani 1 1 d . . .
N16 N 0.6899(3) 0.5023(3) 0.2598(2) 0.0249(10) Uani 1 1 d . . .
C1 C 0.6445(4) 1.1000(4) 0.2564(3) 0.0272(12) Uani 1 1 d . . .
H1A H 0.6011 1.0797 0.2948 0.033 Uiso 1 1 calc R . .
C2 C 0.6320(5) 1.1949(4) 0.2357(3) 0.0329(13) Uani 1 1 d . . .
H2A H 0.5818 1.2381 0.2601 0.039 Uiso 1 1 calc R . .
C3 C 0.6930(5) 1.2254(4) 0.1795(3) 0.0370(15) Uani 1 1 d . . .
H3B H 0.6863 1.2899 0.1649 0.044 Uiso 1 1 calc R . .
C4 C 0.7650(5) 1.1600(4) 0.1445(3) 0.0346(14) Uani 1 1 d . . .
H4A H 0.8072 1.1790 0.1047 0.042 Uiso 1 1 calc R . .
C5 C 0.7735(4) 1.0668(4) 0.1687(3) 0.0255(12) Uani 1 1 d . . .
C6 C 0.8503(4) 0.9930(4) 0.1381(3) 0.0267(12) Uani 1 1 d . . .
H6B H 0.8945 1.0061 0.0976 0.032 Uiso 1 1 calc R . .
C7 C 0.9376(4) 0.7519(4) 0.1984(3) 0.0260(12) Uani 1 1 d . . .
C8 C 1.0235(4) 0.6754(4) 0.1943(3) 0.0321(14) Uani 1 1 d . . .
H8A H 1.0762 0.6786 0.1577 0.039 Uiso 1 1 calc R . .
C9 C 1.0295(5) 0.5956(4) 0.2444(4) 0.0359(15) Uani 1 1 d . . .
H9A H 1.0887 0.5431 0.2446 0.043 Uiso 1 1 calc R . .
C10 C 0.9495(4) 0.5906(4) 0.2954(3) 0.0315(13) Uani 1 1 d . . .
H10A H 0.9529 0.5353 0.3304 0.038 Uiso 1 1 calc R . .
C11 C 0.8658(4) 0.6676(4) 0.2938(3) 0.0232(11) Uani 1 1 d . . .
C12 C 0.7723(4) 0.6685(3) 0.3416(3) 0.0228(11) Uani 1 1 d . . .
C13 C 0.7762(5) 0.6637(4) 0.4181(3) 0.0316(13) Uani 1 1 d . . .
H13A H 0.8403 0.6528 0.4430 0.038 Uiso 1 1 calc R . .
C14 C 0.6831(5) 0.6752(4) 0.4576(3) 0.0333(14) Uani 1 1 d . . .
H14B H 0.6829 0.6722 0.5103 0.040 Uiso 1 1 calc R . .
C15 C 0.5919(5) 0.6910(4) 0.4206(3) 0.0302(13) Uani 1 1 d . . .
H15A H 0.5275 0.7011 0.4467 0.036 Uiso 1 1 calc R . .
C16 C 0.5955(4) 0.6917(4) 0.3441(3) 0.0242(11) Uani 1 1 d . . .
C17 C 0.4438(4) 0.6913(4) 0.1913(3) 0.0260(12) Uani 1 1 d . . .
H17A H 0.3729 0.7116 0.2056 0.031 Uiso 1 1 calc R . .
C18 C 0.4760(4) 0.6612(4) 0.1200(3) 0.0255(12) Uani 1 1 d . . .
C19 C 0.4052(5) 0.6629(4) 0.0663(3) 0.0329(13) Uani 1 1 d . . .
H19A H 0.3324 0.6855 0.0744 0.040 Uiso 1 1 calc R . .
C20 C 0.4429(5) 0.6310(5) 0.0008(3) 0.0365(15) Uani 1 1 d . . .
H20A H 0.3960 0.6332 -0.0373 0.044 Uiso 1 1 calc R . .
C21 C 0.5481(5) 0.5961(4) -0.0089(3) 0.0322(13) Uani 1 1 d . . .
H21A H 0.5751 0.5723 -0.0529 0.039 Uiso 1 1 calc R . .
C22 C 0.6146(5) 0.5965(4) 0.0474(3) 0.0282(12) Uani 1 1 d . . .
H22A H 0.6875 0.5733 0.0404 0.034 Uiso 1 1 calc R . .
C23 C 0.9560(4) 0.8836(4) 0.3380(3) 0.0266(12) Uani 1 1 d . . .
H23A H 0.9927 0.8732 0.2929 0.032 Uiso 1 1 calc R . .
C24 C 1.0094(5) 0.8917(4) 0.3984(3) 0.0322(13) Uani 1 1 d . . .
H24A H 1.0815 0.8874 0.3943 0.039 Uiso 1 1 calc R . .
C25 C 0.9583(5) 0.9057(4) 0.4635(3) 0.0331(14) Uani 1 1 d . . .
H25A H 0.9939 0.9126 0.5049 0.040 Uiso 1 1 calc R . .
C26 C 0.8537(5) 0.9097(4) 0.4692(3) 0.0284(12) Uani 1 1 d . . .
H26A H 0.8168 0.9184 0.5146 0.034 Uiso 1 1 calc R . .
C27 C 0.8045(4) 0.9008(4) 0.4074(3) 0.0232(11) Uani 1 1 d . . .
C28 C 0.6936(4) 0.9067(4) 0.4059(3) 0.0234(11) Uani 1 1 d . . .
H28A H 0.6498 0.9168 0.4481 0.028 Uiso 1 1 calc R . .
C29 C 0.5314(4) 0.9106(4) 0.2594(3) 0.0210(11) Uani 1 1 d . . .
C30 C 0.4271(4) 0.9354(4) 0.2385(3) 0.0263(12) Uani 1 1 d . . .
H30A H 0.3731 0.9534 0.2733 0.032 Uiso 1 1 calc R . .
C31 C 0.4047(4) 0.9332(4) 0.1662(3) 0.0312(13) Uani 1 1 d . . .
H31A H 0.3346 0.9525 0.1496 0.037 Uiso 1 1 calc R . .
C32 C 0.4855(4) 0.9023(4) 0.1173(3) 0.0268(12) Uani 1 1 d . . .
H32A H 0.4710 0.8984 0.0676 0.032 Uiso 1 1 calc R . .
C33 C 0.5858(4) 0.8777(4) 0.1420(3) 0.0214(11) Uani 1 1 d . . .
C34 C 0.6747(4) 0.8371(4) 0.0951(3) 0.0219(11) Uani 1 1 d . . .
C35 C 0.7067(4) 0.8907(4) 0.0334(3) 0.0284(12) Uani 1 1 d . . .
H35A H 0.6719 0.9551 0.0192 0.034 Uiso 1 1 calc R . .
C36 C 0.7925(5) 0.8461(5) -0.0072(3) 0.0329(14) Uani 1 1 d . . .
H36A H 0.8164 0.8803 -0.0500 0.039 Uiso 1 1 calc R . .
C37 C 0.8418(4) 0.7533(4) 0.0150(3) 0.0281(12) Uani 1 1 d . . .
H37A H 0.9001 0.7224 -0.0117 0.034 Uiso 1 1 calc R . .
C38 C 0.8038(4) 0.7056(4) 0.0781(3) 0.0219(11) Uani 1 1 d . . .
C39 C 0.8430(4) 0.4813(4) 0.1868(3) 0.0285(12) Uani 1 1 d . . .
H39A H 0.9062 0.4446 0.1690 0.034 Uiso 1 1 calc R . .
C40 C 0.7832(4) 0.4426(4) 0.2446(3) 0.0296(13) Uani 1 1 d . . .
C41 C 0.8177(5) 0.3518(4) 0.2825(4) 0.0382(15) Uani 1 1 d . . .
H41A H 0.8832 0.3119 0.2712 0.046 Uiso 1 1 calc R . .
C42 C 0.7542(6) 0.3209(4) 0.3370(4) 0.0414(16) Uani 1 1 d . . .
H42A H 0.7755 0.2588 0.3637 0.050 Uiso 1 1 calc R . .
C43 C 0.6614(6) 0.3792(4) 0.3526(3) 0.0397(15) Uani 1 1 d . . .
H43A H 0.6177 0.3587 0.3905 0.048 Uiso 1 1 calc R . .
C44 C 0.6309(5) 0.4699(4) 0.3120(3) 0.0326(13) Uani 1 1 d . . .
H44A H 0.5650 0.5100 0.3224 0.039 Uiso 1 1 calc R . .
N1S N 0.5578(4) 0.1125(4) 0.0658(3) 0.0422(14) Uani 1 1 d D . .
C1S C 0.4883(5) 0.1498(4) 0.0959(3) 0.0402(15) Uani 1 1 d D . .
C2S C 0.3944(5) 0.2012(5) 0.1334(4) 0.0480(18) Uani 1 1 d D . .
H2S1 H 0.4055 0.2578 0.1452 0.072 Uiso 1 1 calc R . .
H2S2 H 0.3815 0.1617 0.1798 0.072 Uiso 1 1 calc R . .
H2S3 H 0.3342 0.2180 0.1001 0.072 Uiso 1 1 calc R . .
N2S N 0.4650(7) 0.4316(6) 0.1928(5) 0.088(3) Uani 1 1 d D . .
C3S C 0.4055(7) 0.4218(6) 0.2376(5) 0.062(3) Uani 1 1 d D . .
C4S C 0.3357(8) 0.4013(7) 0.2973(5) 0.082(3) Uani 1 1 d D . .
H4S1 H 0.3468 0.3339 0.3097 0.124 Uiso 1 1 calc R . .
H4S2 H 0.2636 0.4319 0.2811 0.124 Uiso 1 1 calc R . .
H4S3 H 0.3495 0.4242 0.3416 0.124 Uiso 1 1 calc R . .

loop_
_atom_site_aniso_label
_atom_site_aniso_U_11
_atom_site_aniso_U_22
_atom_site_aniso_U_33
_atom_site_aniso_U_23
_atom_site_aniso_U_13
_atom_site_aniso_U_12
I1 0.0333(2) 0.0337(2) 0.0398(2) -0.00376(18) 0.00450(17) -0.01217(17)
I2 0.02590(19) 0.0372(2) 0.02643(19) -0.01192(16) 0.00637(14) -0.00525(16)
I3 0.0348(2) 0.0422(2) 0.0299(2) 0.00029(18) 0.00670(17) 0.00003(18)
I4 0.0646(3) 0.0321(2) 0.0281(2) -0.00465(17) 0.0038(2) -0.0099(2)
I5 0.02654(19) 0.0346(2) 0.02742(19) -0.00328(16) 0.00518(15) -0.01128(16)
I6 0.0302(2) 0.0453(2) 0.0339(2) -0.01541(18) 0.01004(16) -0.01536(18)
I7 0.0337(2) 0.0396(2) 0.0290(2) -0.01187(17) 0.00085(16) -0.00948(17)
I8 0.0318(2) 0.0285(2) 0.02647(19) -0.00868(15) 0.00655(15) -0.00782(16)
I9 0.0340(2) 0.0510(3) 0.0559(3) -0.0118(2) -0.0099(2) -0.0116(2)
I10 0.0542(3) 0.0369(2) 0.0308(2) -0.00232(18) -0.00245(19) -0.0075(2)
I11 0.0454(3) 0.0380(2) 0.0414(2) -0.01165(19) -0.00573(19) -0.0048(2)
I12 0.0363(2) 0.0724(3) 0.0392(2) -0.0199(2) -0.00041(19) -0.0155(2)
I13 0.0348(2) 0.0393(2) 0.0347(2) -0.00581(18) 0.00700(17) -0.01588(18)
Ni1 0.0170(3) 0.0209(3) 0.0154(3) -0.0030(3) 0.0027(2) -0.0047(3)
Ni2 0.0179(3) 0.0214(3) 0.0185(3) -0.0058(3) 0.0020(3) -0.0030(3)
N1 0.025(2) 0.027(2) 0.018(2) -0.0020(18) -0.0003(18) -0.0077(19)
N2 0.019(2) 0.029(2) 0.018(2) -0.0045(19) -0.0008(17) -0.0090(19)
N3 0.021(2) 0.035(3) 0.022(2) -0.010(2) 0.0096(18) -0.005(2)
N4 0.020(2) 0.025(2) 0.018(2) -0.0055(18) -0.0019(17) -0.0067(18)
N5 0.026(2) 0.018(2) 0.020(2) -0.0072(18) 0.0038(18) -0.0051(18)
N6 0.020(2) 0.035(3) 0.026(2) -0.013(2) 0.0101(19) -0.008(2)
N7 0.023(2) 0.021(2) 0.022(2) -0.0057(18) 0.0058(18) -0.0046(18)
N8 0.022(2) 0.024(2) 0.021(2) -0.0046(18) 0.0018(18) -0.0081(19)
N9 0.023(2) 0.024(2) 0.020(2) -0.0034(18) 0.0051(17) -0.0079(19)
N10 0.023(2) 0.017(2) 0.018(2) -0.0030(17) 0.0042(17) -0.0058(18)
N11 0.022(2) 0.027(2) 0.023(2) -0.0045(19) 0.0087(18) -0.0067(19)
N12 0.017(2) 0.020(2) 0.019(2) -0.0033(17) 0.0034(16) -0.0031(17)
N13 0.018(2) 0.025(2) 0.018(2) -0.0062(18) -0.0006(17) -0.0059(18)
N14 0.016(2) 0.032(3) 0.027(2) -0.008(2) 0.0069(18) -0.0017(19)
N15 0.018(2) 0.028(2) 0.020(2) -0.0072(19) -0.0003(17) -0.0027(19)
N16 0.027(2) 0.026(2) 0.022(2) -0.0087(19) 0.0004(19) -0.006(2)
C1 0.034(3) 0.026(3) 0.020(3) -0.001(2) -0.001(2) -0.008(2)
C2 0.042(4) 0.025(3) 0.030(3) -0.008(2) -0.005(3) -0.005(3)
C3 0.055(4) 0.024(3) 0.033(3) -0.001(3) -0.011(3) -0.014(3)
C4 0.044(4) 0.032(3) 0.029(3) 0.003(3) -0.002(3) -0.018(3)
C5 0.028(3) 0.031(3) 0.018(3) 0.004(2) -0.005(2) -0.015(2)
C6 0.024(3) 0.037(3) 0.018(3) 0.002(2) 0.001(2) -0.012(2)
C7 0.020(3) 0.038(3) 0.023(3) -0.014(2) -0.001(2) -0.008(2)
C8 0.022(3) 0.045(4) 0.030(3) -0.017(3) 0.004(2) -0.004(3)
C9 0.029(3) 0.031(3) 0.042(4) -0.014(3) -0.010(3) 0.008(3)
C10 0.030(3) 0.032(3) 0.029(3) -0.013(3) -0.008(2) 0.004(3)
C11 0.026(3) 0.024(3) 0.021(3) -0.008(2) -0.005(2) -0.006(2)
C12 0.031(3) 0.014(2) 0.022(3) -0.003(2) -0.001(2) -0.005(2)
C13 0.039(3) 0.029(3) 0.027(3) -0.004(2) -0.004(3) -0.011(3)
C14 0.052(4) 0.034(3) 0.016(3) -0.005(2) 0.005(3) -0.016(3)
C15 0.043(3) 0.026(3) 0.025(3) -0.008(2) 0.010(3) -0.015(3)
C16 0.033(3) 0.018(3) 0.023(3) -0.006(2) 0.008(2) -0.010(2)
C17 0.018(3) 0.024(3) 0.034(3) -0.006(2) 0.003(2) -0.003(2)
C18 0.022(3) 0.024(3) 0.029(3) -0.004(2) 0.002(2) -0.004(2)
C19 0.023(3) 0.032(3) 0.041(4) -0.003(3) -0.005(3) -0.004(2)
C20 0.038(4) 0.043(4) 0.031(3) -0.004(3) -0.013(3) -0.015(3)
C21 0.042(4) 0.034(3) 0.023(3) -0.003(2) -0.002(3) -0.014(3)
C22 0.030(3) 0.033(3) 0.023(3) -0.010(2) 0.001(2) -0.009(3)
C23 0.024(3) 0.031(3) 0.026(3) -0.001(2) -0.002(2) -0.011(2)
C24 0.030(3) 0.034(3) 0.032(3) 0.002(3) -0.009(2) -0.012(3)
C25 0.041(3) 0.040(4) 0.022(3) -0.003(3) -0.011(3) -0.016(3)
C26 0.038(3) 0.033(3) 0.016(3) -0.004(2) -0.002(2) -0.013(3)
C27 0.033(3) 0.016(2) 0.019(3) -0.001(2) 0.002(2) -0.006(2)
C28 0.026(3) 0.026(3) 0.018(3) -0.005(2) 0.006(2) -0.007(2)
C29 0.022(3) 0.018(3) 0.023(3) -0.005(2) 0.002(2) -0.006(2)
C30 0.017(3) 0.027(3) 0.033(3) -0.009(2) 0.006(2) -0.003(2)
C31 0.013(3) 0.035(3) 0.042(4) -0.008(3) -0.004(2) -0.001(2)
C32 0.026(3) 0.029(3) 0.025(3) -0.007(2) -0.003(2) -0.005(2)
C33 0.020(3) 0.020(3) 0.024(3) -0.004(2) 0.001(2) -0.006(2)
C34 0.022(3) 0.028(3) 0.019(3) -0.006(2) 0.001(2) -0.011(2)
C35 0.033(3) 0.025(3) 0.025(3) -0.004(2) 0.004(2) -0.005(2)
C36 0.039(3) 0.044(4) 0.018(3) -0.005(3) 0.008(2) -0.019(3)
C37 0.024(3) 0.037(3) 0.025(3) -0.012(3) 0.008(2) -0.009(2)
C38 0.015(2) 0.032(3) 0.020(3) -0.009(2) 0.0006(19) -0.005(2)
C39 0.022(3) 0.027(3) 0.034(3) -0.010(2) -0.003(2) 0.000(2)
C40 0.030(3) 0.028(3) 0.029(3) -0.009(2) -0.005(2) -0.001(2)
C41 0.041(4) 0.028(3) 0.041(4) -0.005(3) -0.010(3) -0.002(3)
C42 0.058(4) 0.025(3) 0.037(4) 0.000(3) -0.008(3) -0.008(3)
C43 0.059(4) 0.033(3) 0.029(3) 0.002(3) 0.002(3) -0.022(3)
C44 0.039(3) 0.030(3) 0.031(3) -0.008(3) 0.003(3) -0.011(3)
N1S 0.034(3) 0.059(4) 0.033(3) -0.016(3) -0.001(2) -0.007(3)
C1S 0.050(4) 0.040(4) 0.033(3) -0.001(3) -0.012(3) -0.019(3)
C2S 0.058(5) 0.046(4) 0.033(4) -0.012(3) 0.010(3) -0.003(3)
N2S 0.124(8) 0.068(6) 0.064(6) -0.008(5) -0.035(5) -0.014(5)
C3S 0.078(7) 0.047(5) 0.056(5) -0.015(4) -0.035(5) -0.002(5)
C4S 0.097(8) 0.060(6) 0.100(8) -0.025(6) -0.014(6) -0.028(6)

loop_
_atom_type_symbol
_atom_type_description
_atom_type_scat_dispersion_real
_atom_type_scat_dispersion_imag
_atom_type_scat_source
C C 0.0033 0.0016 'International Tables Vol C Tables 4.2.6.8 and 6.1.1.4'
H H 0.0000 0.0000 'International Tables Vol C Tables 4.2.6.8 and 6.1.1.4'
N N 0.0061 0.0033 'International Tables Vol C Tables 4.2.6.8 and 6.1.1.4'
Ni Ni 0.3393 1.1124 'International Tables Vol C Tables 4.2.6.8 and 6.1.1.4'
I I -0.4742 1.8119 'International Tables Vol C Tables 4.2.6.8 and 6.1.1.4'

loop_
_geom_angle_atom_site_label_1
_geom_angle_atom_site_label_2
_geom_angle_atom_site_label_3
_geom_angle
_geom_angle_site_symmetry_1
_geom_angle_site_symmetry_3
_geom_angle_publ_flag
I3 I2 I1 177.532(17) . . ?
I4 I5 I6 178.78(2) . . ?
I9 I8 I7 176.303(18) . . ?
I10 I11 I12 170.38(2) . . ?
N2 Ni1 N10 166.32(18) . . ?
N2 Ni1 N9 96.77(16) . . ?
N10 Ni1 N9 77.41(17) . . ?
N2 Ni1 N1 77.08(17) . . ?
N10 Ni1 N1 90.63(16) . . ?
N9 Ni1 N1 91.85(17) . . ?
N2 Ni1 N12 110.14(16) . . ?
N10 Ni1 N12 75.74(16) . . ?
N9 Ni1 N12 152.96(16) . . ?
N1 Ni1 N12 91.55(16) . . ?
N2 Ni1 N4 75.44(17) . . ?
N10 Ni1 N4 116.20(16) . . ?
N9 Ni1 N4 87.62(16) . . ?
N1 Ni1 N4 152.25(17) . . ?
N12 Ni1 N4 101.39(16) . . ?
N15 Ni2 N7 168.38(18) . . ?
N15 Ni2 N8 95.41(17) . . ?
N7 Ni2 N8 77.57(17) . . ?
N15 Ni2 N16 76.78(18) . . ?
N7 Ni2 N16 94.82(18) . . ?
N8 Ni2 N16 97.69(17) . . ?
N15 Ni2 N5 111.08(17) . . ?
N7 Ni2 N5 75.88(17) . . ?
N8 Ni2 N5 153.39(16) . . ?
N16 Ni2 N5 86.40(16) . . ?
N15 Ni2 N13 75.47(17) . . ?
N7 Ni2 N13 112.93(17) . . ?
N8 Ni2 N13 86.86(16) . . ?
N16 Ni2 N13 152.17(16) . . ?
N5 Ni2 N13 101.75(16) . . ?
C1 N1 C5 117.7(5) . . ?
C1 N1 Ni1 129.4(4) . . ?
C5 N1 Ni1 112.7(4) . . ?
C6 N2 N3 121.6(5) . . ?
C6 N2 Ni1 119.5(4) . . ?
N3 N2 Ni1 118.6(3) . . ?
N2 N3 C7 115.7(4) . . ?
C7 N4 C11 116.4(5) . . ?
C7 N4 Ni1 112.9(4) . . ?
C11 N4 Ni1 128.8(3) . . ?
C12 N5 C16 116.6(5) . . ?
C12 N5 Ni2 128.9(3) . . ?
C16 N5 Ni2 111.7(3) . . ?
N7 N6 C16 116.6(4) . . ?
C17 N7 N6 123.7(4) . . ?
C17 N7 Ni2 118.9(4) . . ?
N6 N7 Ni2 117.1(3) . . ?
C22 N8 C18 118.5(5) . . ?
C22 N8 Ni2 128.3(4) . . ?
C18 N8 Ni2 113.1(3) . . ?
C23 N9 C27 118.2(5) . . ?
C23 N9 Ni1 128.6(4) . . ?
C27 N9 Ni1 113.2(3) . . ?
C28 N10 N11 123.1(4) . . ?
C28 N10 Ni1 118.7(4) . . ?
N11 N10 Ni1 117.2(3) . . ?
N10 N11 C29 116.3(4) . . ?
C29 N12 C33 116.7(4) . . ?
C29 N12 Ni1 111.7(3) . . ?
C33 N12 Ni1 129.8(3) . . ?
C38 N13 C34 116.3(4) . . ?
C38 N13 Ni2 112.0(3) . . ?
C34 N13 Ni2 131.1(3) . . ?
N15 N14 C38 118.0(4) . . ?
C39 N15 N14 123.2(5) . . ?
C39 N15 Ni2 119.1(4) . . ?
N14 N15 Ni2 117.4(3) . . ?
C44 N16 C40 117.5(5) . . ?
C44 N16 Ni2 129.7(4) . . ?
C40 N16 Ni2 112.6(4) . . ?
N1 C1 C2 123.0(5) . . ?
C3 C2 C1 119.2(6) . . ?
C2 C3 C4 118.8(6) . . ?
C5 C4 C3 118.6(6) . . ?
N1 C5 C4 122.6(5) . . ?
N1 C5 C6 114.8(5) . . ?
C4 C5 C6 122.5(5) . . ?
N2 C6 C5 115.9(5) . . ?
N4 C7 N3 115.6(5) . . ?
N4 C7 C8 123.7(6) . . ?
N3 C7 C8 120.7(5) . . ?
C9 C8 C7 117.8(6) . . ?
C8 C9 C10 120.4(5) . . ?
C11 C10 C9 118.1(6) . . ?
C10 C11 N4 123.5(5) . . ?
C10 C11 C12 123.0(5) . . ?
N4 C11 C12 113.5(4) . . ?
N5 C12 C13 123.8(5) . . ?
N5 C12 C11 114.7(5) . . ?
C13 C12 C11 121.5(5) . . ?
C12 C13 C14 117.8(6) . . ?
C15 C14 C13 120.0(5) . . ?
C14 C15 C16 118.4(5) . . ?
N5 C16 N6 115.4(5) . . ?
N5 C16 C15 123.3(5) . . ?
N6 C16 C15 121.3(5) . . ?
N7 C17 C18 114.6(5) . . ?
N8 C18 C19 121.8(5) . . ?
N8 C18 C17 115.6(5) . . ?
C19 C18 C17 122.6(5) . . ?
C20 C19 C18 118.6(5) . . ?
C21 C20 C19 119.8(6) . . ?
C20 C21 C22 118.4(6) . . ?
N8 C22 C21 122.9(6) . . ?
N9 C23 C24 122.3(5) . . ?
C25 C24 C23 119.6(6) . . ?
C24 C25 C26 119.5(5) . . ?
C27 C26 C25 118.5(5) . . ?
N9 C27 C26 121.9(5) . . ?
N9 C27 C28 114.5(5) . . ?
C26 C27 C28 123.5(5) . . ?
N10 C28 C27 115.9(5) . . ?
N12 C29 N11 116.2(4) . . ?
N12 C29 C30 123.4(5) . . ?
N11 C29 C30 120.4(5) . . ?
C31 C30 C29 118.2(5) . . ?
C30 C31 C32 119.7(5) . . ?
C33 C32 C31 118.9(5) . . ?
C32 C33 N12 123.0(5) . . ?
C32 C33 C34 121.7(5) . . ?
N12 C33 C34 115.3(4) . . ?
N13 C34 C35 124.1(5) . . ?
N13 C34 C33 114.3(4) . . ?
C35 C34 C33 121.6(5) . . ?
C34 C35 C36 117.4(5) . . ?
C37 C36 C35 120.1(5) . . ?
C36 C37 C38 118.1(5) . . ?
N13 C38 N14 115.9(5) . . ?
N13 C38 C37 124.0(5) . . ?
N14 C38 C37 120.1(5) . . ?
N15 C39 C40 116.4(5) . . ?
N16 C40 C41 122.6(6) . . ?
N16 C40 C39 114.9(5) . . ?
C41 C40 C39 122.5(5) . . ?
C42 C41 C40 118.1(6) . . ?
C43 C42 C41 120.0(6) . . ?
C42 C43 C44 119.1(6) . . ?
N16 C44 C43 122.7(6) . . ?
N1S C1S C2S 178.0(7) . . ?
N2S C3S C4S 174.9(11) . . ?

loop_
_geom_bond_atom_site_label_1
_geom_bond_atom_site_label_2
_geom_bond_distance
_geom_bond_site_symmetry_2
_geom_bond_publ_flag
I1 I2 3.0340(6) . ?
I2 I3 2.8398(6) . ?
I4 I5 2.8277(6) . ?
I5 I6 3.0566(5) . ?
I7 I8 2.9661(6) . ?
I8 I9 2.8778(6) . ?
I10 I11 2.7960(7) . ?
I11 I12 3.1233(7) . ?
I13 I13 2.7885(9) 2_666 ?
Ni1 N2 2.023(4) . ?
Ni1 N10 2.036(4) . ?
Ni1 N9 2.104(4) . ?
Ni1 N1 2.130(5) . ?
Ni1 N12 2.173(4) . ?
Ni1 N4 2.184(4) . ?
Ni2 N15 2.026(4) . ?
Ni2 N7 2.032(4) . ?
Ni2 N8 2.091(4) . ?
Ni2 N16 2.128(5) . ?
Ni2 N5 2.167(4) . ?
Ni2 N13 2.214(4) . ?
N1 C1 1.327(7) . ?
N1 C5 1.362(7) . ?
N2 C6 1.268(7) . ?
N2 N3 1.356(6) . ?
N3 C7 1.390(7) . ?
N4 C7 1.345(7) . ?
N4 C11 1.367(7) . ?
N5 C12 1.346(7) . ?
N5 C16 1.352(6) . ?
N6 N7 1.344(6) . ?
N6 C16 1.386(7) . ?
N7 C17 1.282(7) . ?
N8 C22 1.326(7) . ?
N8 C18 1.360(7) . ?
N9 C23 1.326(7) . ?
N9 C27 1.367(6) . ?
N10 C28 1.267(6) . ?
N10 N11 1.354(6) . ?
N11 C29 1.380(7) . ?
N12 C29 1.350(6) . ?
N12 C33 1.368(6) . ?
N13 C38 1.349(6) . ?
N13 C34 1.357(7) . ?
N14 N15 1.357(6) . ?
N14 C38 1.372(7) . ?
N15 C39 1.273(7) . ?
N16 C44 1.322(7) . ?
N16 C40 1.367(7) . ?
C1 C2 1.390(8) . ?
C2 C3 1.374(9) . ?
C3 C4 1.396(9) . ?
C4 C5 1.382(8) . ?
C5 C6 1.462(8) . ?
C7 C8 1.394(8) . ?
C8 C9 1.364(9) . ?
C9 C10 1.391(9) . ?
C10 C11 1.367(7) . ?
C11 C12 1.487(7) . ?
C12 C13 1.381(7) . ?
C13 C14 1.390(8) . ?
C14 C15 1.366(9) . ?
C15 C16 1.386(7) . ?
C17 C18 1.458(8) . ?
C18 C19 1.390(8) . ?
C19 C20 1.384(8) . ?
C20 C21 1.372(9) . ?
C21 C22 1.394(8) . ?
C23 C24 1.386(8) . ?
C24 C25 1.356(8) . ?
C25 C26 1.388(8) . ?
C26 C27 1.378(7) . ?
C27 C28 1.467(7) . ?
C29 C30 1.394(7) . ?
C30 C31 1.371(8) . ?
C31 C32 1.394(8) . ?
C32 C33 1.365(7) . ?
C33 C34 1.481(7) . ?
C34 C35 1.388(8) . ?
C35 C36 1.405(8) . ?
C36 C37 1.371(8) . ?
C37 C38 1.397(8) . ?
C39 C40 1.435(8) . ?
C40 C41 1.385(8) . ?
C41 C42 1.380(9) . ?
C42 C43 1.354(9) . ?
C43 C44 1.398(8) . ?
N1S C1S 1.117(6) . ?
C1S C2S 1.483(7) . ?
N2S C3S 1.131(7) . ?
C3S C4S 1.446(8) . ?
